data_7243038
loop_
_publ_author_name
'Crespi, Ayel\'en F.'
'S\'anchez, Ver\'onica M.'
'Vega, Daniel'
'P\'erez, Ana L.'
'Brondino, Carlos D.'
'Linck, Yamila Garro'
'Hodgkinson, Paul'
'Rodr\'iguez-Castell\'on, Enrique'
'L\'azaro-Mart\'inez, Juan M.'

_publ_section_title
;
 Paramagnetic solid-state NMR assignment and novel chemical conversion of
 the aldehyde group to dihydrogen ortho ester and hemiacetal moieties in
 copper(ii)- and cobalt(ii)-pyridinecarboxaldehyde complexes
;
_journal_issue 33
_journal_name_full 'RSC Advances'
_journal_page_first 20216
_journal_page_last 20231
_journal_paper_doi 10.1039/D1RA02512K
_journal_volume 11
_journal_year 2021
_chemical_formula_sum 'C252 H324 Cl18 Co9 N36 O98.25'
_chemical_formula_weight 6597.92
_space_group_crystal_system trigonal
_space_group_IT_number 148
_space_group_name_Hall '-R 3'
_space_group_name_H-M_alt 'R -3 :H'
_atom_sites_solution_hydrogens geom
_audit_creation_method SHELXL-2018/3
_audit_update_record
;
2020-11-28 deposited with the CCDC.	2021-06-01 downloaded from the CCDC.
;
_cell_angle_alpha 90
_cell_angle_beta 90
_cell_angle_gamma 120
_cell_formula_units_Z 2
_cell_length_a 24.0755(8)
_cell_length_b 24.0755(8)
_cell_length_c 29.5779(10)
_cell_measurement_reflns_used 4088
_cell_measurement_temperature 100(2)
_cell_measurement_theta_max 26.40
_cell_measurement_theta_min 2.00
_cell_volume 14847.3(9)
_computing_cell_refinement 'APEX3 v2018.7-2'
_computing_data_collection 'APEX3 v2018.7-2'
_computing_data_reduction 'APEX3 v2018.7-2'
_computing_structure_refinement 'SHELXL-2018/3 (Sheldrick, 2018)'
_computing_structure_solution 'SHELXT 2014/5 (Sheldrick, 2014)'
_diffrn_ambient_temperature 100(2)
_diffrn_measured_fraction_theta_full 0.993
_diffrn_measured_fraction_theta_max 0.992
_diffrn_measurement_device_type 'Bruker D8 Quest Eco Photon detector'
_diffrn_measurement_method '\w scans'
_diffrn_radiation_type MoK\a
_diffrn_radiation_wavelength 0.71073
_diffrn_reflns_av_R_equivalents 0.0300
_diffrn_reflns_av_unetI/netI 0.0157
_diffrn_reflns_Laue_measured_fraction_full 0.993
_diffrn_reflns_Laue_measured_fraction_max 0.992
_diffrn_reflns_limit_h_max 30
_diffrn_reflns_limit_h_min -30
_diffrn_reflns_limit_k_max 30
_diffrn_reflns_limit_k_min -30
_diffrn_reflns_limit_l_max 36
_diffrn_reflns_limit_l_min -36
_diffrn_reflns_number 64451
_diffrn_reflns_point_group_measured_fraction_full 0.993
_diffrn_reflns_point_group_measured_fraction_max 0.992
_diffrn_reflns_theta_full 25.242
_diffrn_reflns_theta_max 26.403
_diffrn_reflns_theta_min 2.066
_diffrn_source 'fine focus sealed tube'
_exptl_absorpt_coefficient_mu 0.745
_exptl_absorpt_correction_T_max 0.86
_exptl_absorpt_correction_T_min 0.75
_exptl_absorpt_correction_type multi-scan
_exptl_crystal_colour red
_exptl_crystal_density_diffrn 1.476
_exptl_crystal_density_method 'not measured'
_exptl_crystal_description prism
_exptl_crystal_F_000 6846
_exptl_crystal_size_max 0.4
_exptl_crystal_size_mid 0.4
_exptl_crystal_size_min 0.2
_refine_diff_density_max 1.115
_refine_diff_density_min -1.156
_refine_diff_density_rms 0.131
_refine_ls_extinction_method none
_refine_ls_goodness_of_fit_ref 1.052
_refine_ls_hydrogen_treatment constr
_refine_ls_matrix_type full
_refine_ls_number_parameters 417
_refine_ls_number_reflns 6727
_refine_ls_number_restraints 0
_refine_ls_restrained_S_all 1.052
_refine_ls_R_factor_all 0.1291
_refine_ls_R_factor_gt 0.1016
_refine_ls_shift/su_max 0.000
_refine_ls_shift/su_mean 0.000
_refine_ls_structure_factor_coef Fsqd
_refine_ls_weighting_details 'w=1/[\s^2^(Fo^2^)+(0.1514P)^2^+199.5606P] where P=(Fo^2^+2Fc^2^)/3'
_refine_ls_weighting_scheme calc
_refine_ls_wR_factor_gt 0.2669
_refine_ls_wR_factor_ref 0.3032
_reflns_Friedel_coverage 0.000
_reflns_number_gt 5170
_reflns_number_total 6727
_reflns_threshold_expression 'I > 2\s(I)'
_cod_data_source_file d1ra02512k2.cif
_cod_data_source_block AC35_2_0m
_cod_original_cell_volume 14847.3(11)
_cod_database_code 7243038
_shelx_shelxl_version_number 2018/3
_shelx_space_group_comment
;
The symmetry employed for this shelxl refinement is uniquely defined
by the following loop, which should always be used as a source of
symmetry information in preference to the above space-group names.
They are only intended as comments.
;

loop_
_space_group_symop_operation_xyz
'x, y, z'
'-y, x-y, z'
'-x+y, -x, z'
'x+2/3, y+1/3, z+1/3'
'-y+2/3, x-y+1/3, z+1/3'
'-x+y+2/3, -x+1/3, z+1/3'
'x+1/3, y+2/3, z+2/3'
'-y+1/3, x-y+2/3, z+2/3'
'-x+y+1/3, -x+2/3, z+2/3'
'-x, -y, -z'
'y, -x+y, -z'
'x-y, x, -z'
'-x+2/3, -y+1/3, -z+1/3'
'y+2/3, -x+y+1/3, -z+1/3'
'x-y+2/3, x+1/3, -z+1/3'
'-x+1/3, -y+2/3, -z+2/3'
'y+1/3, -x+y+2/3, -z+2/3'
'x-y+1/3, x+2/3, -z+2/3'

loop_
_atom_site_label
_atom_site_type_symbol
_atom_site_fract_x
_atom_site_fract_y
_atom_site_fract_z
_atom_site_U_iso_or_equiv
_atom_site_adp_type
_atom_site_occupancy
_atom_site_site_symmetry_order
_atom_site_calc_flag
_atom_site_refinement_flags_posn
_atom_site_refinement_flags_adp
_atom_site_refinement_flags_occupancy
_atom_site_disorder_assembly
_atom_site_disorder_group
Co1 Co 0.49991(3) 0.50296(3) 0.25429(2) 0.0392(3) Uani 1 1 d . . . . .
Cl1 Cl 0.51886(7) 0.42905(7) 0.20558(5) 0.0482(4) Uani 1 1 d . . . . .
Cl2 Cl 0.48013(7) 0.57573(7) 0.30055(5) 0.0502(4) Uani 1 1 d . . . . .
N1A N 0.46187(19) 0.52489(19) 0.19567(14) 0.0368(9) Uani 1 1 d . . . . .
C2A C 0.4924(2) 0.5372(3) 0.15590(18) 0.0428(11) Uani 1 1 d . . . . .
H30 H 0.531179 0.535929 0.154322 0.051 Uiso 1 1 calc R U . . .
C3A C 0.4703(2) 0.5515(2) 0.11718(17) 0.0411(11) Uani 1 1 d . . . . .
H35 H 0.493241 0.559537 0.089574 0.049 Uiso 1 1 calc R U . . .
C4A C 0.4140(2) 0.5539(2) 0.11915(17) 0.0360(10) Uani 1 1 d . . . . .
C5A C 0.3818(2) 0.5405(2) 0.16015(17) 0.0387(10) Uani 1 1 d . . . . .
H5A H 0.342330 0.540201 0.162352 0.046 Uiso 1 1 calc R U . . .
C6A C 0.4074(2) 0.5276(2) 0.19755(17) 0.0386(10) Uani 1 1 d . . . . .
H34 H 0.385918 0.520433 0.225718 0.046 Uiso 1 1 calc R U . . .
C7A C 0.3900(3) 0.5701(3) 0.07700(18) 0.0466(12) Uani 1 1 d . . . . .
O8A O 0.3759(6) 0.5284(7) 0.0441(4) 0.177(5) Uani 1 1 d . . . . .
H8A H 0.336262 0.509742 0.039044 0.265 Uiso 1 1 calc R U . . .
O9A O 0.3287(3) 0.5589(3) 0.0824(2) 0.0848(16) Uani 1 1 d . . . . .
H9A H 0.328152 0.582565 0.103114 0.127 Uiso 1 1 calc R U . . .
O10A O 0.4365(2) 0.6294(2) 0.06347(15) 0.0577(11) Uani 1 1 d . . . . .
C11A C 0.4237(4) 0.6488(4) 0.0212(2) 0.0717(19) Uani 1 1 d . . . . .
H32 H 0.416318 0.616506 -0.001832 0.108 Uiso 1 1 calc R U . . .
H33 H 0.460456 0.690094 0.012338 0.108 Uiso 1 1 calc R U . . .
H31 H 0.385457 0.653131 0.023835 0.108 Uiso 1 1 calc R U . . .
N1B N 0.5379(2) 0.47991(19) 0.31292(15) 0.0398(9) Uani 1 1 d . . . . .
C2B C 0.5705(3) 0.5222(2) 0.34577(19) 0.0457(12) Uani 1 1 d . . . . .
H2B H 0.578124 0.564734 0.342831 0.055 Uiso 1 1 calc R U . . .
C3B C 0.5933(3) 0.5069(3) 0.38339(18) 0.0451(12) Uani 1 1 d . . . . .
H21 H 0.615935 0.538423 0.405914 0.054 Uiso 1 1 calc R U . . .
C4B C 0.5835(2) 0.4460(2) 0.38843(17) 0.0398(11) Uani 1 1 d . . . . .
C5B C 0.5502(3) 0.4014(3) 0.35479(19) 0.0465(12) Uani 1 1 d . . . . .
H29 H 0.542897 0.358918 0.356833 0.056 Uiso 1 1 calc R U . . .
C6B C 0.5280(3) 0.4203(2) 0.31839(19) 0.0458(12) Uani 1 1 d . . . . .
H19 H 0.504245 0.389312 0.295825 0.055 Uiso 1 1 calc R U . . .
C7B C 0.6079(3) 0.4278(3) 0.4298(2) 0.0486(13) Uani 1 1 d . . . . .
O8B O 0.6297(5) 0.4728(6) 0.4617(3) 0.145(4) Uani 1 1 d . . . . .
H8B H 0.641078 0.459918 0.484379 0.218 Uiso 1 1 calc R U . . .
O9B O 0.6659(4) 0.4351(4) 0.4207(3) 0.116(2) Uani 1 1 d . . . . .
H9B H 0.686721 0.467636 0.404355 0.174 Uiso 1 1 calc R U . . .
O10B O 0.5620(2) 0.3686(2) 0.44285(16) 0.0640(12) Uani 1 1 d . . . . .
C11B C 0.5763(4) 0.3459(4) 0.4825(3) 0.079(2) Uani 1 1 d . . . . .
H26 H 0.611378 0.337332 0.476410 0.119 Uiso 1 1 calc R U . . .
H28 H 0.538259 0.306237 0.492252 0.119 Uiso 1 1 calc R U . . .
H27 H 0.589315 0.378292 0.506320 0.119 Uiso 1 1 calc R U . . .
N1C N 0.5949(2) 0.5799(2) 0.23795(15) 0.0407(9) Uani 1 1 d . . . . .
C2C C 0.6085(3) 0.6406(2) 0.23045(17) 0.0444(11) Uani 1 1 d . . . . .
H9 H 0.574523 0.649857 0.232470 0.053 Uiso 1 1 calc R U . . .
C3C C 0.6688(3) 0.6899(3) 0.22001(18) 0.0497(13) Uani 1 1 d . . . . .
H10C H 0.675701 0.731766 0.214316 0.060 Uiso 1 1 calc R U . . .
C4C C 0.7195(3) 0.6781(3) 0.21787(19) 0.0485(13) Uani 1 1 d . . . . .
C5C C 0.7060(3) 0.6156(3) 0.2258(2) 0.0589(15) Uani 1 1 d . . . . .
H5C H 0.739084 0.605157 0.224450 0.071 Uiso 1 1 calc R U . . .
C6C C 0.6437(3) 0.5689(3) 0.2358(2) 0.0522(14) Uani 1 1 d . . . . .
H6C H 0.635275 0.526553 0.241335 0.063 Uiso 1 1 calc R U . . .
C7C C 0.7874(3) 0.7295(3) 0.2080(2) 0.0638(17) Uani 1 1 d . . . . .
H6 H 0.789147 0.771596 0.204225 0.077 Uiso 1 1 calc R U . . .
O8C O 0.8108(3) 0.7150(3) 0.1681(2) 0.0883(17) Uani 1 1 d . . . . .
H8C H 0.829927 0.748089 0.152007 0.133 Uiso 1 1 calc R U . . .
O9C O 0.8229(3) 0.7319(4) 0.2456(2) 0.125(3) Uani 1 1 d . . . . .
C11C C 0.8851(6) 0.7844(8) 0.2442(4) 0.189(9) Uani 1 1 d . . . . .
H11A H 0.908607 0.779291 0.219025 0.284 Uiso 1 1 calc R U . . .
H11B H 0.907137 0.786865 0.272696 0.284 Uiso 1 1 calc R U . . .
H11C H 0.883375 0.823872 0.240087 0.284 Uiso 1 1 calc R U . . .
N1D N 0.4051(2) 0.4241(2) 0.27090(14) 0.0388(9) Uani 1 1 d . . . . .
C2D C 0.3788(3) 0.4176(3) 0.31146(18) 0.0463(12) Uani 1 1 d . . . . .
H11 H 0.403684 0.446794 0.334639 0.056 Uiso 1 1 calc R U . . .
C3D C 0.3170(3) 0.3702(3) 0.32145(19) 0.0506(13) Uani 1 1 d . . . . .
H18 H 0.299760 0.367875 0.350750 0.061 Uiso 1 1 calc R U . . .
C4D C 0.2802(3) 0.3261(2) 0.28856(18) 0.0417(11) Uani 1 1 d . . . . .
C5D C 0.3084(3) 0.3318(3) 0.24622(18) 0.0426(11) Uani 1 1 d . . . . .
H17 H 0.285513 0.302185 0.222738 0.051 Uiso 1 1 calc R U . . .
C6D C 0.3697(3) 0.3810(2) 0.23929(18) 0.0417(11) Uani 1 1 d . . . . .
H16 H 0.388261 0.384679 0.210312 0.050 Uiso 1 1 calc R U . . .
C7D C 0.2117(3) 0.2738(3) 0.2970(2) 0.0490(13) Uani 1 1 d . . . . .
H7D H 0.211477 0.232661 0.301961 0.059 Uiso 1 1 calc R U . . .
O8D O 0.1852(2) 0.2859(2) 0.33502(16) 0.0653(12) Uani 1 1 d . . . . .
H8D H 0.172749 0.255088 0.353200 0.098 Uiso 1 1 calc R U . . .
O9D O 0.1781(2) 0.2683(2) 0.25674(16) 0.0668(13) Uani 1 1 d . . . . .
C10D C 0.1161(4) 0.2145(4) 0.2553(3) 0.085(3) Uani 1 1 d . . . . .
H10 H 0.118840 0.175267 0.256135 0.128 Uiso 1 1 calc R U . . .
H15 H 0.094674 0.215434 0.227354 0.128 Uiso 1 1 calc R U . . .
H14 H 0.091410 0.215320 0.281396 0.128 Uiso 1 1 calc R U . . .
O1W O 0.333333 0.666667 0.1204(3) 0.0603(18) Uiso 1 3 d S . P . .
O2W O 0.666667 0.333333 0.3794(4) 0.094(3) Uiso 1 3 d S . P . .
O3W O 0.666667 0.333333 0.0807(12) 0.168(16) Uiso 0.5 3 d S . P . .
O4W O 0.666667 0.333333 0.333333 0.18(2) Uiso 0.5 6 d S . P . .

loop_
_atom_site_aniso_label
_atom_site_aniso_U_11
_atom_site_aniso_U_22
_atom_site_aniso_U_33
_atom_site_aniso_U_23
_atom_site_aniso_U_13
_atom_site_aniso_U_12
Co1 0.0404(4) 0.0357(4) 0.0419(5) 0.0019(3) 0.0020(3) 0.0193(3)
Cl1 0.0514(7) 0.0500(7) 0.0496(7) -0.0025(5) 0.0013(6) 0.0303(6)
Cl2 0.0559(8) 0.0474(7) 0.0529(8) -0.0027(6) 0.0005(6) 0.0301(6)
N1A 0.034(2) 0.036(2) 0.040(2) 0.0017(16) 0.0045(16) 0.0175(17)
C2A 0.039(3) 0.051(3) 0.041(3) 0.001(2) 0.007(2) 0.024(2)
C3A 0.035(2) 0.043(3) 0.039(2) -0.003(2) 0.0061(19) 0.015(2)
C4A 0.028(2) 0.032(2) 0.041(2) -0.0085(18) 0.0003(18) 0.0105(18)
C5A 0.030(2) 0.041(3) 0.043(3) -0.004(2) 0.0025(19) 0.016(2)
C6A 0.036(2) 0.034(2) 0.042(3) 0.0015(19) 0.0080(19) 0.0148(19)
C7A 0.037(3) 0.061(3) 0.036(3) -0.010(2) 0.001(2) 0.020(2)
O8A 0.179(10) 0.287(15) 0.128(8) -0.051(9) -0.016(7) 0.164(11)
O9A 0.077(4) 0.109(5) 0.081(4) -0.012(3) -0.009(3) 0.057(3)
O10A 0.056(2) 0.050(2) 0.060(3) -0.0023(19) -0.017(2) 0.0204(19)
C11A 0.072(4) 0.080(5) 0.051(4) 0.004(3) -0.007(3) 0.028(4)
N1B 0.040(2) 0.031(2) 0.042(2) 0.0007(16) 0.0001(17) 0.0136(17)
C2B 0.048(3) 0.030(2) 0.053(3) -0.002(2) 0.001(2) 0.015(2)
C3B 0.043(3) 0.040(3) 0.042(3) -0.009(2) -0.002(2) 0.013(2)
C4B 0.032(2) 0.040(3) 0.039(2) -0.001(2) 0.0027(19) 0.011(2)
C5B 0.049(3) 0.036(3) 0.047(3) -0.002(2) -0.003(2) 0.015(2)
C6B 0.053(3) 0.034(2) 0.046(3) -0.003(2) -0.005(2) 0.019(2)
C7B 0.040(3) 0.050(3) 0.047(3) -0.003(2) -0.006(2) 0.016(2)
O8B 0.141(7) 0.228(11) 0.105(6) -0.027(6) -0.006(5) 0.120(8)
O9B 0.115(6) 0.122(6) 0.121(6) 0.010(5) -0.002(5) 0.066(5)
O10B 0.057(3) 0.055(3) 0.065(3) 0.011(2) -0.014(2) 0.017(2)
C11B 0.085(5) 0.081(5) 0.063(4) 0.010(4) -0.009(4) 0.034(4)
N1C 0.042(2) 0.037(2) 0.044(2) 0.0051(17) -0.0022(18) 0.0202(18)
C2C 0.051(3) 0.041(3) 0.040(3) 0.000(2) -0.004(2) 0.022(2)
C3C 0.062(3) 0.041(3) 0.041(3) 0.005(2) -0.003(2) 0.022(3)
C4C 0.050(3) 0.047(3) 0.046(3) 0.004(2) -0.005(2) 0.022(3)
C5C 0.047(3) 0.050(3) 0.078(4) 0.012(3) -0.002(3) 0.023(3)
C6C 0.045(3) 0.044(3) 0.070(4) 0.011(3) 0.003(3) 0.024(2)
C7C 0.059(4) 0.055(4) 0.060(4) 0.005(3) -0.001(3) 0.015(3)
O8C 0.094(4) 0.074(3) 0.088(4) 0.014(3) 0.014(3) 0.036(3)
O9C 0.060(3) 0.157(7) 0.072(4) 0.030(4) -0.010(3) -0.011(4)
C11C 0.083(7) 0.231(16) 0.095(8) 0.059(9) -0.036(6) -0.040(9)
N1D 0.043(2) 0.036(2) 0.037(2) -0.0010(16) -0.0026(17) 0.0203(18)
C2D 0.051(3) 0.045(3) 0.041(3) -0.001(2) 0.001(2) 0.022(2)
C3D 0.060(3) 0.050(3) 0.038(3) 0.007(2) 0.005(2) 0.025(3)
C4D 0.050(3) 0.039(3) 0.041(3) 0.011(2) 0.003(2) 0.027(2)
C5D 0.049(3) 0.042(3) 0.044(3) -0.001(2) -0.005(2) 0.028(2)
C6D 0.047(3) 0.042(3) 0.040(3) 0.000(2) -0.002(2) 0.024(2)
C7D 0.054(3) 0.042(3) 0.052(3) 0.011(2) 0.005(2) 0.025(3)
O8D 0.071(3) 0.062(3) 0.063(3) 0.009(2) 0.015(2) 0.033(2)
O9D 0.052(2) 0.067(3) 0.060(3) 0.022(2) 0.002(2) 0.013(2)
C10D 0.061(4) 0.082(5) 0.077(5) 0.016(4) -0.008(4) 0.009(4)

loop_
_atom_type_symbol
_atom_type_description
_atom_type_scat_dispersion_real
_atom_type_scat_dispersion_imag
_atom_type_scat_source
C C 0.0033 0.0016 'International Tables Vol C Tables 4.2.6.8 and 6.1.1.4'
H H 0.0000 0.0000 'International Tables Vol C Tables 4.2.6.8 and 6.1.1.4'
N N 0.0061 0.0033 'International Tables Vol C Tables 4.2.6.8 and 6.1.1.4'
O O 0.0106 0.0060 'International Tables Vol C Tables 4.2.6.8 and 6.1.1.4'
Cl Cl 0.1484 0.1585 'International Tables Vol C Tables 4.2.6.8 and 6.1.1.4'
Co Co 0.3494 0.9721 'International Tables Vol C Tables 4.2.6.8 and 6.1.1.4'

loop_
_geom_angle_atom_site_label_1
_geom_angle_atom_site_label_2
_geom_angle_atom_site_label_3
_geom_angle
_geom_angle_site_symmetry_1
_geom_angle_site_symmetry_3
_geom_angle_publ_flag
N1A Co1 N1B 179.38(15) . . ?
N1A Co1 N1C 90.42(16) . . ?
N1B Co1 N1C 89.86(16) . . ?
N1A Co1 N1D 90.36(15) . . ?
N1B Co1 N1D 89.35(16) . . ?
N1C Co1 N1D 178.80(15) . . ?
N1A Co1 Cl2 90.90(11) . . ?
N1B Co1 Cl2 89.64(12) . . ?
N1C Co1 Cl2 90.71(12) . . ?
N1D Co1 Cl2 90.19(12) . . ?
N1A Co1 Cl1 87.81(11) . . ?
N1B Co1 Cl1 91.65(12) . . ?
N1C Co1 Cl1 89.43(12) . . ?
N1D Co1 Cl1 89.69(12) . . ?
Cl2 Co1 Cl1 178.70(5) . . ?
C2A N1A C6A 117.8(4) . . ?
C2A N1A Co1 120.6(3) . . ?
C6A N1A Co1 121.6(3) . . ?
N1A C2A C3A 123.2(5) . . ?
N1A C2A H30 118.4 . . ?
C3A C2A H30 118.4 . . ?
C2A C3A C4A 118.9(5) . . ?
C2A C3A H35 120.5 . . ?
C4A C3A H35 120.5 . . ?
C3A C4A C5A 118.1(5) . . ?
C3A C4A C7A 119.1(4) . . ?
C5A C4A C7A 122.8(4) . . ?
C6A C5A C4A 119.6(4) . . ?
C6A C5A H5A 120.2 . . ?
C4A C5A H5A 120.2 . . ?
N1A C6A C5A 122.3(4) . . ?
N1A C6A H34 118.8 . . ?
C5A C6A H34 118.8 . . ?
O8A C7A O10A 110.3(7) . . ?
O8A C7A O9A 95.4(6) . . ?
O10A C7A O9A 118.6(6) . . ?
O8A C7A C4A 113.7(7) . . ?
O10A C7A C4A 107.1(4) . . ?
O9A C7A C4A 111.6(5) . . ?
C7A O8A H8A 109.5 . . ?
C7A O9A H9A 109.5 . . ?
C7A O10A C11A 113.8(5) . . ?
O10A C11A H32 109.5 . . ?
O10A C11A H33 109.5 . . ?
H32 C11A H33 109.5 . . ?
O10A C11A H31 109.5 . . ?
H32 C11A H31 109.5 . . ?
H33 C11A H31 109.5 . . ?
C2B N1B C6B 116.6(5) . . ?
C2B N1B Co1 123.4(3) . . ?
C6B N1B Co1 120.0(3) . . ?
N1B C2B C3B 123.1(5) . . ?
N1B C2B H2B 118.4 . . ?
C3B C2B H2B 118.4 . . ?
C2B C3B C4B 119.8(5) . . ?
C2B C3B H21 120.1 . . ?
C4B C3B H21 120.1 . . ?
C3B C4B C5B 118.3(5) . . ?
C3B C4B C7B 120.9(5) . . ?
C5B C4B C7B 120.8(5) . . ?
C6B C5B C4B 118.4(5) . . ?
C6B C5B H29 120.8 . . ?
C4B C5B H29 120.8 . . ?
N1B C6B C5B 123.8(5) . . ?
N1B C6B H19 118.1 . . ?
C5B C6B H19 118.1 . . ?
O8B C7B O9B 94.3(6) . . ?
O8B C7B O10B 115.9(7) . . ?
O9B C7B O10B 116.4(6) . . ?
O8B C7B C4B 112.8(7) . . ?
O9B C7B C4B 109.2(5) . . ?
O10B C7B C4B 107.8(4) . . ?
C7B O8B H8B 109.5 . . ?
C7B O9B H9B 109.5 . . ?
C7B O10B C11B 114.7(5) . . ?
O10B C11B H26 109.5 . . ?
O10B C11B H28 109.5 . . ?
H26 C11B H28 109.5 . . ?
O10B C11B H27 109.5 . . ?
H26 C11B H27 109.5 . . ?
H28 C11B H27 109.5 . . ?
C6C N1C C2C 116.7(5) . . ?
C6C N1C Co1 120.1(4) . . ?
C2C N1C Co1 123.1(4) . . ?
N1C C2C C3C 123.5(5) . . ?
N1C C2C H9 118.2 . . ?
C3C C2C H9 118.2 . . ?
C2C C3C C4C 119.4(5) . . ?
C2C C3C H10C 120.3 . . ?
C4C C3C H10C 120.3 . . ?
C3C C4C C5C 117.4(5) . . ?
C3C C4C C7C 123.1(6) . . ?
C5C C4C C7C 119.6(6) . . ?
C6C C5C C4C 119.2(6) . . ?
C6C C5C H5C 120.4 . . ?
C4C C5C H5C 120.4 . . ?
N1C C6C C5C 123.7(5) . . ?
N1C C6C H6C 118.1 . . ?
C5C C6C H6C 118.1 . . ?
O9C C7C O8C 111.4(7) . . ?
O9C C7C C4C 105.8(5) . . ?
O8C C7C C4C 111.0(6) . . ?
O9C C7C H6 109.5 . . ?
O8C C7C H6 109.5 . . ?
C4C C7C H6 109.5 . . ?
C7C O8C H8C 109.5 . . ?
C7C O9C C11C 112.1(7) . . ?
O9C C11C H11A 109.5 . . ?
O9C C11C H11B 109.5 . . ?
H11A C11C H11B 109.5 . . ?
O9C C11C H11C 109.5 . . ?
H11A C11C H11C 109.5 . . ?
H11B C11C H11C 109.5 . . ?
C2D N1D C6D 117.3(5) . . ?
C2D N1D Co1 122.5(4) . . ?
C6D N1D Co1 120.2(3) . . ?
N1D C2D C3D 123.0(5) . . ?
N1D C2D H11 118.5 . . ?
C3D C2D H11 118.5 . . ?
C2D C3D C4D 119.7(5) . . ?
C2D C3D H18 120.2 . . ?
C4D C3D H18 120.2 . . ?
C3D C4D C5D 117.4(5) . . ?
C3D C4D C7D 122.4(5) . . ?
C5D C4D C7D 120.2(5) . . ?
C6D C5D C4D 118.7(5) . . ?
C6D C5D H17 120.6 . . ?
C4D C5D H17 120.6 . . ?
N1D C6D C5D 123.9(5) . . ?
N1D C6D H16 118.0 . . ?
C5D C6D H16 118.0 . . ?
O8D C7D O9D 113.8(5) . . ?
O8D C7D C4D 112.4(5) . . ?
O9D C7D C4D 105.9(4) . . ?
O8D C7D H7D 108.2 . . ?
O9D C7D H7D 108.2 . . ?
C4D C7D H7D 108.2 . . ?
C7D O8D H8D 109.5 . . ?
C10D O9D C7D 114.1(5) . . ?
O9D C10D H10 109.5 . . ?
O9D C10D H15 109.5 . . ?
H10 C10D H15 109.5 . . ?
O9D C10D H14 109.5 . . ?
H10 C10D H14 109.5 . . ?
H15 C10D H14 109.5 . . ?
O2W O4W O2W 180.0 . 16_655 ?

loop_
_geom_bond_atom_site_label_1
_geom_bond_atom_site_label_2
_geom_bond_distance
_geom_bond_site_symmetry_2
_geom_bond_publ_flag
Co1 N1A 2.146(4) . ?
Co1 N1B 2.158(4) . ?
Co1 N1C 2.159(4) . ?
Co1 N1D 2.174(4) . ?
Co1 Cl2 2.4500(15) . ?
Co1 Cl1 2.5023(14) . ?
N1A C2A 1.340(6) . ?
N1A C6A 1.346(6) . ?
C2A C3A 1.377(8) . ?
C2A H30 0.9500 . ?
C3A C4A 1.386(7) . ?
C3A H35 0.9500 . ?
C4A C5A 1.388(7) . ?
C4A C7A 1.505(8) . ?
C5A C6A 1.375(7) . ?
C5A H5A 0.9500 . ?
C6A H34 0.9500 . ?
C7A O8A 1.313(12) . ?
C7A O10A 1.362(7) . ?
C7A O9A 1.372(8) . ?
O8A H8A 0.8400 . ?
O9A H9A 0.8400 . ?
O10A C11A 1.422(8) . ?
C11A H32 0.9800 . ?
C11A H33 0.9800 . ?
C11A H31 0.9800 . ?
N1B C2B 1.341(7) . ?
N1B C6B 1.342(7) . ?
C2B C3B 1.371(8) . ?
C2B H2B 0.9500 . ?
C3B C4B 1.371(8) . ?
C3B H21 0.9500 . ?
C4B C5B 1.387(7) . ?
C4B C7B 1.515(8) . ?
C5B C6B 1.376(8) . ?
C5B H29 0.9500 . ?
C6B H19 0.9500 . ?
C7B O8B 1.332(11) . ?
C7B O9B 1.344(10) . ?
C7B O10B 1.351(7) . ?
O8B H8B 0.8400 . ?
O9B H9B 0.8400 . ?
O10B C11B 1.406(8) . ?
C11B H26 0.9800 . ?
C11B H28 0.9800 . ?
C11B H27 0.9800 . ?
N1C C6C 1.328(7) . ?
N1C C2C 1.347(7) . ?
C2C C3C 1.375(8) . ?
C2C H9 0.9500 . ?
C3C C4C 1.388(9) . ?
C3C H10C 0.9500 . ?
C4C C5C 1.390(8) . ?
C4C C7C 1.504(9) . ?
C5C C6C 1.384(8) . ?
C5C H5C 0.9500 . ?
C6C H6C 0.9500 . ?
C7C O9C 1.385(9) . ?
C7C O8C 1.425(9) . ?
C7C H6 1.0000 . ?
O8C H8C 0.8400 . ?
O9C C11C 1.397(11) . ?
C11C H11A 0.9800 . ?
C11C H11B 0.9800 . ?
C11C H11C 0.9800 . ?
N1D C2D 1.328(7) . ?
N1D C6D 1.339(7) . ?
C2D C3D 1.381(8) . ?
C2D H11 0.9500 . ?
C3D C4D 1.385(8) . ?
C3D H18 0.9500 . ?
C4D C5D 1.399(8) . ?
C4D C7D 1.513(8) . ?
C5D C6D 1.368(8) . ?
C5D H17 0.9500 . ?
C6D H16 0.9500 . ?
C7D O8D 1.392(7) . ?
C7D O9D 1.407(7) . ?
C7D H7D 1.0000 . ?
O8D H8D 0.8400 . ?
O9D C10D 1.406(8) . ?
C10D H10 0.9800 . ?
C10D H15 0.9800 . ?
C10D H14 0.9800 . ?
O2W O4W 1.364(12) . ?

loop_
_geom_hbond_atom_site_label_D
_geom_hbond_atom_site_label_H
_geom_hbond_atom_site_label_A
_geom_hbond_distance_DH
_geom_hbond_distance_HA
_geom_hbond_distance_DA
_geom_hbond_angle_DHA
_geom_hbond_site_symmetry_A
_geom_hbond_publ_flag
C6A H34 Cl2 0.95 2.97 3.415(5) 110.4 . yes
C6A H34 O10A 0.95 2.59 3.417(6) 145.7 14_455 yes
O8A H8A Cl2 0.84 2.13 2.912(13) 155.1 14_455 yes
O9A H9A O1W 0.84 2.03 2.777(7) 147.7 . yes
C11A H33 Cl2 0.98 2.89 3.789(8) 152.5 15 yes
C2B H2B Cl2 0.95 2.80 3.315(6) 115.2 . yes
C6B H19 Cl1 0.95 2.80 3.358(6) 118.6 . yes
C11B H28 Cl1 0.98 2.99 3.830(9) 144.8 18_545 yes
C2C H9 Cl2 0.95 2.89 3.385(6) 113.7 . yes
C6C H6C Cl1 0.95 2.81 3.324(6) 114.8 . yes
C6C H6C O10B 0.95 2.56 3.261(7) 130.8 17 yes
O8C H8C O8B 0.84 1.73 2.552(10) 165.5 8_654 yes
C11C H11B Cl2 0.98 2.83 3.730(11) 152.9 17 yes
C2D H11 Cl2 0.95 2.89 3.356(6) 111.8 . yes
C6D H16 Cl1 0.95 2.77 3.328(5) 118.1 . yes
O8D H8D O8A 0.84 1.71 2.528(11) 164.7 5 yes

loop_
_geom_torsion_atom_site_label_1
_geom_torsion_atom_site_label_2
_geom_torsion_atom_site_label_3
_geom_torsion_atom_site_label_4
_geom_torsion
_geom_torsion_site_symmetry_1
_geom_torsion_site_symmetry_2
_geom_torsion_site_symmetry_3
_geom_torsion_site_symmetry_4
_geom_torsion_publ_flag
C6A N1A C2A C3A -0.9(8) . . . . ?
Co1 N1A C2A C3A 180.0(4) . . . . ?
N1A C2A C3A C4A 0.5(8) . . . . ?
C2A C3A C4A C5A -1.2(7) . . . . ?
C2A C3A C4A C7A 179.5(5) . . . . ?
C3A C4A C5A C6A 2.3(7) . . . . ?
C7A C4A C5A C6A -178.4(5) . . . . ?
C2A N1A C6A C5A 2.0(7) . . . . ?
Co1 N1A C6A C5A -178.8(4) . . . . ?
C4A C5A C6A N1A -2.8(7) . . . . ?
C3A C4A C7A O8A 62.2(8) . . . . ?
C5A C4A C7A O8A -117.0(8) . . . . ?
C3A C4A C7A O10A -59.9(6) . . . . ?
C5A C4A C7A O10A 120.8(5) . . . . ?
C3A C4A C7A O9A 168.8(5) . . . . ?
C5A C4A C7A O9A -10.5(7) . . . . ?
O8A C7A O10A C11A 49.5(8) . . . . ?
O9A C7A O10A C11A -58.9(7) . . . . ?
C4A C7A O10A C11A 173.8(5) . . . . ?
C6B N1B C2B C3B 0.1(8) . . . . ?
Co1 N1B C2B C3B 178.6(4) . . . . ?
N1B C2B C3B C4B 0.5(8) . . . . ?
C2B C3B C4B C5B -0.1(8) . . . . ?
C2B C3B C4B C7B -179.7(5) . . . . ?
C3B C4B C5B C6B -0.9(8) . . . . ?
C7B C4B C5B C6B 178.7(5) . . . . ?
C2B N1B C6B C5B -1.2(8) . . . . ?
Co1 N1B C6B C5B -179.7(4) . . . . ?
C4B C5B C6B N1B 1.6(9) . . . . ?
C3B C4B C7B O8B 9.5(8) . . . . ?
C5B C4B C7B O8B -170.1(6) . . . . ?
C3B C4B C7B O9B -93.9(7) . . . . ?
C5B C4B C7B O9B 86.5(7) . . . . ?
C3B C4B C7B O10B 138.8(5) . . . . ?
C5B C4B C7B O10B -40.8(7) . . . . ?
O8B C7B O10B C11B -49.6(9) . . . . ?
O9B C7B O10B C11B 60.0(9) . . . . ?
C4B C7B O10B C11B -177.1(6) . . . . ?
C6C N1C C2C C3C 1.3(8) . . . . ?
Co1 N1C C2C C3C -180.0(4) . . . . ?
N1C C2C C3C C4C -1.5(8) . . . . ?
C2C C3C C4C C5C 1.0(8) . . . . ?
C2C C3C C4C C7C -178.2(5) . . . . ?
C3C C4C C5C C6C -0.6(9) . . . . ?
C7C C4C C5C C6C 178.7(6) . . . . ?
C2C N1C C6C C5C -0.8(9) . . . . ?
Co1 N1C C6C C5C -179.6(5) . . . . ?
C4C C5C C6C N1C 0.5(11) . . . . ?
C3C C4C C7C O9C 119.2(8) . . . . ?
C5C C4C C7C O9C -60.0(9) . . . . ?
C3C C4C C7C O8C -119.8(7) . . . . ?
C5C C4C C7C O8C 61.0(8) . . . . ?
O8C C7C O9C C11C 68.5(14) . . . . ?
C4C C7C O9C C11C -170.7(12) . . . . ?
C6D N1D C2D C3D -2.2(8) . . . . ?
Co1 N1D C2D C3D 175.5(4) . . . . ?
N1D C2D C3D C4D 1.4(9) . . . . ?
C2D C3D C4D C5D 0.5(8) . . . . ?
C2D C3D C4D C7D -178.8(5) . . . . ?
C3D C4D C5D C6D -1.4(7) . . . . ?
C7D C4D C5D C6D 177.8(5) . . . . ?
C2D N1D C6D C5D 1.1(8) . . . . ?
Co1 N1D C6D C5D -176.6(4) . . . . ?
C4D C5D C6D N1D 0.7(8) . . . . ?
C3D C4D C7D O8D 16.8(7) . . . . ?
C5D C4D C7D O8D -162.4(5) . . . . ?
C3D C4D C7D O9D 141.7(5) . . . . ?
C5D C4D C7D O9D -37.5(7) . . . . ?
O8D C7D O9D C10D -66.3(8) . . . . ?
C4D C7D O9D C10D 169.6(6) . . . . ?
